data_4331672
loop_
_publ_author_name
'Zhong-Zhen Luo'
'Chen-Sheng Lin'
'Wen-Dan Cheng'
'Hao Zhang'
'Wei-Long Zhang'
'Zhang-Zhen He'

_publ_section_title
;
 Syntheses, Characterization, and Optical Properties of Ternary Ba-Sn-S
 System Compounds: Acentric Ba7Sn5S15, Centric BaSn2S5, and Centric
 Ba6Sn7S20
;
_journal_name_full 'Inorganic Chemistry'
_journal_page_first 273
_journal_page_last 279
_journal_paper_doi 10.1021/ic301804n
_journal_volume 52
_journal_year 2013
_chemical_formula_sum 'Ba S5 Sn2'
_chemical_formula_weight 535.10
_chemical_name_systematic
; 
 ? 
;
_space_group_IT_number 56
_symmetry_cell_setting orthorhombic
_symmetry_space_group_name_Hall '-P 2ab 2ac'
_symmetry_space_group_name_H-M 'P c c n'
_atom_sites_solution_hydrogens none
_atom_sites_solution_primary direct
_atom_sites_solution_secondary difmap
_audit_creation_method SHELXL-97
_cell_angle_alpha 90.00
_cell_angle_beta 90.00
_cell_angle_gamma 90.00
_cell_formula_units_Z 4
_cell_length_a 6.674(3)
_cell_length_b 10.607(5)
_cell_length_c 11.394(5)
_cell_measurement_reflns_used 2600
_cell_measurement_temperature 293(2)
_cell_measurement_theta_max 27.4546
_cell_measurement_theta_min 2.6226
_cell_volume 806.6(6)
_computing_structure_refinement 'SHELXL-97 (Sheldrick, 1997)'
_computing_structure_solution 'SHELXS-97 (Sheldrick, 1990)'
_diffrn_ambient_temperature 293(2)
_diffrn_detector_area_resol_mean 28.5714
_diffrn_measured_fraction_theta_full 0.987
_diffrn_measured_fraction_theta_max 0.987
_diffrn_measurement_device_type Saturn724+
_diffrn_measurement_method CCD_Profile_fitting
_diffrn_radiation_monochromator graphite
_diffrn_radiation_source 'fine-focus sealed tube'
_diffrn_radiation_type MoK\a
_diffrn_radiation_wavelength 0.71073
_diffrn_reflns_av_R_equivalents 0.0383
_diffrn_reflns_av_sigmaI/netI 0.0256
_diffrn_reflns_limit_h_max 8
_diffrn_reflns_limit_h_min -8
_diffrn_reflns_limit_k_max 13
_diffrn_reflns_limit_k_min -13
_diffrn_reflns_limit_l_max 14
_diffrn_reflns_limit_l_min -8
_diffrn_reflns_number 6172
_diffrn_reflns_theta_full 27.44
_diffrn_reflns_theta_max 27.44
_diffrn_reflns_theta_min 3.58
_diffrn_standards_number 1102
_exptl_absorpt_coefficient_mu 12.165
_exptl_absorpt_correction_T_max 0.161
_exptl_absorpt_correction_T_min 0.129
_exptl_absorpt_correction_type multi-scan
_exptl_crystal_colour yellow
_exptl_crystal_density_diffrn 4.407
_exptl_crystal_description Prism
_exptl_crystal_F_000 944.0
_exptl_crystal_size_max 0.18
_exptl_crystal_size_mid 0.16
_exptl_crystal_size_min 0.15
_refine_diff_density_max 1.475
_refine_diff_density_min -1.632
_refine_diff_density_rms 0.444
_refine_ls_extinction_method none
_refine_ls_goodness_of_fit_ref 1.044
_refine_ls_hydrogen_treatment none
_refine_ls_matrix_type full
_refine_ls_number_parameters 38
_refine_ls_number_reflns 916
_refine_ls_number_restraints 0
_refine_ls_restrained_S_all 1.044
_refine_ls_R_factor_all 0.0305
_refine_ls_R_factor_gt 0.0238
_refine_ls_shift/su_max 0.001
_refine_ls_shift/su_mean 0.000
_refine_ls_structure_factor_coef Fsqd
_refine_ls_weighting_details 'calc w=1/[\s^2^(Fo^2^)+(0.1000P)^2^+0.0000P] where P=(Fo^2^+2Fc^2^)/3'
_refine_ls_weighting_scheme calc
_refine_ls_wR_factor_gt 0.0893
_refine_ls_wR_factor_ref 0.1355
_reflns_number_gt 815
_reflns_number_total 928
_reflns_threshold_expression >2sigma(I)
_cod_data_source_file ic301804n_si_002_2.cif
_cod_data_source_block compd2
_cod_database_code 4331672

loop_
_symmetry_equiv_pos_as_xyz
'x, y, z'
'-x+1/2, -y+1/2, z'
'-x, y+1/2, -z+1/2'
'x+1/2, -y, -z+1/2'
'-x, -y, -z'
'x-1/2, y-1/2, -z'
'x, -y-1/2, z-1/2'
'-x-1/2, y, z-1/2'

loop_
_atom_site_label
_atom_site_type_symbol
_atom_site_fract_x
_atom_site_fract_y
_atom_site_fract_z
_atom_site_U_iso_or_equiv
_atom_site_adp_type
_atom_site_occupancy
_atom_site_symmetry_multiplicity
_atom_site_calc_flag
_atom_site_refinement_flags
Ba1 Ba 0.2500 0.2500 0.30200(6) 0.0157(3) Uani 1 2 d S
Sn1 Sn 0.24653(5) -0.05958(4) 0.02717(5) 0.0119(3) Uani 1 1 d .
S1 S 0.0702(2) 0.36510(14) 0.06508(14) 0.0152(4) Uani 1 1 d .
S2 S 0.0501(2) 0.52920(14) 0.35077(13) 0.0139(4) Uani 1 1 d .
S3 S -0.2500 0.2500 0.3455(2) 0.0124(6) Uani 1 2 d S

loop_
_atom_site_aniso_label
_atom_site_aniso_U_11
_atom_site_aniso_U_22
_atom_site_aniso_U_33
_atom_site_aniso_U_23
_atom_site_aniso_U_13
_atom_site_aniso_U_12
Ba1 0.0171(5) 0.0148(4) 0.0152(4) 0.000 0.000 0.00303(16)
Sn1 0.0103(4) 0.0098(4) 0.0157(4) 0.00159(18) 0.00045(13) 0.00050(13)
S1 0.0114(8) 0.0138(7) 0.0205(8) 0.0030(6) -0.0041(6) -0.0007(5)
S2 0.0130(8) 0.0140(7) 0.0147(8) 0.0001(6) 0.0007(6) -0.0015(5)
S3 0.0149(12) 0.0076(10) 0.0147(14) 0.000 0.000 0.0001(6)

loop_
_atom_type_symbol
_atom_type_description
_atom_type_scat_dispersion_real
_atom_type_scat_dispersion_imag
_atom_type_scat_source
S S 0.1246 0.1234 'International Tables Vol C Tables 4.2.6.8 and 6.1.1.4'
Sn Sn -0.6537 1.4246 'International Tables Vol C Tables 4.2.6.8 and 6.1.1.4'
Sb Sb -0.5866 1.5461 'International Tables Vol C Tables 4.2.6.8 and 6.1.1.4'
Ba Ba -0.3244 2.2819 'International Tables Vol C Tables 4.2.6.8 and 6.1.1.4'

loop_
_geom_angle_atom_site_label_1
_geom_angle_atom_site_label_2
_geom_angle_atom_site_label_3
_geom_angle
_geom_angle_site_symmetry_1
_geom_angle_site_symmetry_3
S1 Ba1 S1 64.76(6) . 2
S1 Ba1 S2 69.34(4) . .
S1 Ba1 S2 129.62(4) 2 .
S1 Ba1 S2 129.62(4) . 2
S1 Ba1 S2 69.34(4) 2 2
S2 Ba1 S2 160.58(6) . 2
S1 Ba1 S3 119.70(5) . 1_655
S1 Ba1 S3 75.68(5) 2 1_655
S2 Ba1 S3 112.06(3) . 1_655
S2 Ba1 S3 64.84(3) 2 1_655
S1 Ba1 S3 75.68(5) . .
S1 Ba1 S3 119.70(5) 2 .
S2 Ba1 S3 64.84(3) . .
S2 Ba1 S3 112.06(3) 2 .
S3 Ba1 S3 163.10(10) 1_655 .
S1 Ba1 S1 136.78(5) . 8_656
S1 Ba1 S1 137.55(5) 2 8_656
S2 Ba1 S1 71.12(4) . 8_656
S2 Ba1 S1 91.76(4) 2 8_656
S3 Ba1 S1 61.87(5) 1_655 8_656
S3 Ba1 S1 102.49(5) . 8_656
S1 Ba1 S1 137.55(5) . 7_566
S1 Ba1 S1 136.78(5) 2 7_566
S2 Ba1 S1 91.76(4) . 7_566
S2 Ba1 S1 71.12(4) 2 7_566
S3 Ba1 S1 102.49(5) 1_655 7_566
S3 Ba1 S1 61.87(5) . 7_566
S1 Ba1 S1 59.46(6) 8_656 7_566
S1 Ba1 S2 67.97(5) . 3_545
S1 Ba1 S2 62.90(4) 2 3_545
S2 Ba1 S2 116.65(3) . 3_545
S2 Ba1 S2 73.58(4) 2 3_545
S3 Ba1 S2 129.20(4) 1_655 3_545
S3 Ba1 S2 60.82(4) . 3_545
S1 Ba1 S2 149.07(4) 8_656 3_545
S1 Ba1 S2 89.79(4) 7_566 3_545
S1 Ba1 S2 62.90(4) . 4_565
S1 Ba1 S2 67.97(5) 2 4_565
S2 Ba1 S2 73.58(4) . 4_565
S2 Ba1 S2 116.65(3) 2 4_565
S3 Ba1 S2 60.82(4) 1_655 4_565
S3 Ba1 S2 129.20(4) . 4_565
S1 Ba1 S2 89.79(4) 8_656 4_565
S1 Ba1 S2 149.07(4) 7_566 4_565
S2 Ba1 S2 121.08(6) 3_545 4_565
S2 Sn1 S1 107.83(6) 7_565 2
S2 Sn1 S3 126.69(6) 7_565 3_545
S1 Sn1 S3 125.41(6) 2 3_545
S2 Sn1 S1 99.17(6) 7_565 6_655
S1 Sn1 S1 84.98(6) 2 6_655
S3 Sn1 S1 88.74(5) 3_545 6_655
S2 Sn1 S2 89.06(6) 7_565 3_545
S1 Sn1 S2 88.90(6) 2 3_545
S3 Sn1 S2 89.38(6) 3_545 3_545
S1 Sn1 S2 170.94(5) 6_655 3_545
Sn1 S1 Sn1 95.02(6) 2 6_565
Sn1 S1 Ba1 106.53(5) 2 .
Sn1 S1 Ba1 142.32(6) 6_565 .
Sn1 S1 Ba1 88.34(5) 2 7_565
Sn1 S1 Ba1 92.73(5) 6_565 7_565
Ba1 S1 Ba1 117.89(5) . 7_565
Sn1 S2 Sn1 90.94(6) 7_566 3
Sn1 S2 Ba1 92.32(5) 7_566 .
Sn1 S2 Ba1 94.19(5) 3 .
Sn1 S2 Ba1 128.80(6) 7_566 3
Sn1 S2 Ba1 94.12(5) 3 3
Ba1 S2 Ba1 137.80(5) . 3
Sn1 S3 Sn1 108.63(12) 3 4_455
Sn1 S3 Ba1 95.45(2) 3 1_455
Sn1 S3 Ba1 94.39(2) 4_455 1_455
Sn1 S3 Ba1 94.39(2) 3 .
Sn1 S3 Ba1 95.45(2) 4_455 .
Ba1 S3 Ba1 163.10(10) 1_455 .

loop_
_geom_bond_atom_site_label_1
_geom_bond_atom_site_label_2
_geom_bond_distance
_geom_bond_site_symmetry_2
Ba1 S1 3.1964(19) .
Ba1 S1 3.1964(19) 2
Ba1 S2 3.2952(19) .
Ba1 S2 3.2952(19) 2
Ba1 S3 3.3735(16) 1_655
Ba1 S3 3.3735(16) .
Ba1 S1 3.452(2) 8_656
Ba1 S1 3.452(2) 7_566
Ba1 S2 3.5393(18) 3_545
Ba1 S2 3.5393(18) 4_565
Sn1 S2 2.4210(18) 7_565
Sn1 S1 2.4368(17) 2
Sn1 S3 2.4869(19) 3_545
Sn1 S1 2.5316(17) 6_655
Sn1 S2 2.5962(17) 3_545
S1 Sn1 2.4368(17) 2
S1 Sn1 2.5316(17) 6_565
S1 Ba1 3.452(2) 7_565
S2 Sn1 2.4210(18) 7_566
S2 Sn1 2.5962(17) 3
S2 Ba1 3.5393(18) 3
S3 Sn1 2.4868(19) 3
S3 Sn1 2.4868(19) 4_455
S3 Ba1 3.3735(16) 1_455
